data_7040412
loop_
_publ_author_name
'Borup, Mette Andersen'
'Blichfeld, Anders Bank'
'Madsen, Solveig R\/ogild'
'Iversen, Bo Brummerstedt'

_publ_section_title
;
 High-pressure single crystal X-ray diffraction study of thermoelectric
 ZnSb and \b-Zn4Sb3.
;
_journal_issue 38
_journal_name_full 'Dalton transactions (Cambridge, England : 2003)'
_journal_page_first 15097
_journal_page_last 15103
_journal_paper_doi 10.1039/c6dt02323a
_journal_volume 45
_journal_year 2016
_chemical_formula_moiety 'Sb30 Zn38.48'
_chemical_formula_sum 'Sb30 Zn38.48'
_chemical_formula_weight 6168.20
_chemical_name_systematic 'Zinc antimonide'
_space_group_crystal_system trigonal
_space_group_IT_number 167
_space_group_name_Hall '-R 3 2"c'
_space_group_name_H-M_alt 'R -3 c'
_symmetry_space_group_name_Hall '-R 3 2"c'
_symmetry_space_group_name_H-M 'R -3 c :H'
_atom_sites_solution_primary direct
_audit_creation_date 2016-05-16
_audit_creation_method
;
Olex2 1.2
(compiled 2016.02.19 svn.r3266 for OlexSys, GUI svn.r5155)
;
_audit_update_record
;
2016-07-11 deposited with the CCDC.
2016-08-22 downloaded from the CCDC.
;
_cell_angle_alpha 90
_cell_angle_beta 90
_cell_angle_gamma 120
_cell_formula_units_Z 1
_cell_length_a 11.7293(14)
_cell_length_b 11.7293(14)
_cell_length_c 12.029(3)
_cell_measurement_pressure 7020000(110000)
_cell_measurement_reflns_used 790
_cell_measurement_temperature 296(2)
_cell_measurement_theta_max 19.82
_cell_measurement_theta_min 4.75
_cell_volume 1433.2(4)
_computing_cell_refinement 'SAINT v8.34A (Bruker, 2013)'
_computing_data_reduction 'SAINT v8.34A (Bruker, 2013)'
_computing_molecular_graphics 'Olex2 (Dolomanov et al., 2009)'
_computing_publication_material 'Olex2 (Dolomanov et al., 2009)'
_computing_structure_refinement 'ShelXL (Sheldrick, 2015)'
_computing_structure_solution 'ShelXT (Sheldrick, 2015)'
_diffrn_ambient_temperature 296.15
_diffrn_measured_fraction_theta_full 0.816
_diffrn_measured_fraction_theta_max 0.823
_diffrn_measurement_device_type 'Bruker APEX-II CCD'
_diffrn_measurement_method '\f and \w scans'
_diffrn_radiation_type AgK\a
_diffrn_radiation_wavelength 0.56086
_diffrn_reflns_av_R_equivalents 0.1463
_diffrn_reflns_av_unetI/netI 0.0929
_diffrn_reflns_Laue_measured_fraction_full 0.816
_diffrn_reflns_Laue_measured_fraction_max 0.823
_diffrn_reflns_limit_h_max 14
_diffrn_reflns_limit_h_min -14
_diffrn_reflns_limit_k_max 13
_diffrn_reflns_limit_k_min -13
_diffrn_reflns_limit_l_max 12
_diffrn_reflns_limit_l_min -12
_diffrn_reflns_number 3156
_diffrn_reflns_point_group_measured_fraction_full 0.816
_diffrn_reflns_point_group_measured_fraction_max 0.823
_diffrn_reflns_theta_full 19.665
_diffrn_reflns_theta_max 20.600
_diffrn_reflns_theta_min 2.741
_exptl_absorpt_coefficient_mu 15.570
_exptl_absorpt_correction_T_max 0.7445
_exptl_absorpt_correction_T_min 0.5533
_exptl_absorpt_correction_type multi-scan
_exptl_absorpt_process_details
;
SADABS-2014/5 (Bruker,2014/5) was used for absorption correction.
wR2(int) was 0.1347 before and 0.0696 after correction.
The Ratio of minimum to maximum transmission is 0.7432.
The \l/2 correction factor is 0.00150.
;
_exptl_crystal_colour 'metallic grayish gray'
_exptl_crystal_colour_lustre metallic
_exptl_crystal_colour_modifier grayish
_exptl_crystal_colour_primary gray
_exptl_crystal_density_diffrn 7.147
_exptl_crystal_description irregular
_exptl_crystal_F_000 2685
_exptl_crystal_size_max 0.07
_exptl_crystal_size_mid 0.05
_exptl_crystal_size_min 0.01
_refine_diff_density_max 1.692
_refine_diff_density_min -1.197
_refine_diff_density_rms 0.378
_refine_ls_extinction_method none
_refine_ls_goodness_of_fit_ref 1.045
_refine_ls_hydrogen_treatment undef
_refine_ls_matrix_type full
_refine_ls_number_parameters 32
_refine_ls_number_reflns 275
_refine_ls_number_restraints 1
_refine_ls_restrained_S_all 1.043
_refine_ls_R_factor_all 0.0835
_refine_ls_R_factor_gt 0.0469
_refine_ls_shift/su_max 0.000
_refine_ls_shift/su_mean 0.000
_refine_ls_structure_factor_coef Fsqd
_refine_ls_weighting_details 'w=1/[\s^2^(Fo^2^)+(0.0559P)^2^] where P=(Fo^2^+2Fc^2^)/3'
_refine_ls_weighting_scheme calc
_refine_ls_wR_factor_gt 0.1051
_refine_ls_wR_factor_ref 0.1116
_reflns_Friedel_coverage 0.000
_reflns_number_gt 193
_reflns_number_total 275
_reflns_threshold_expression 'I > 2\s(I)'
_cod_data_source_file c6dt02323a2.cif
_cod_data_source_block Zn4Sb3_EM_P7
_cod_depositor_comments
;Adding full bibliography for 7040405--7040434.cif.

 Adding full bibliography for 7040405--7040434.cif.
;
_cod_original_cell_volume 1433.2(5)
_cod_database_code 7040412
_shelx_space_group_comment
;
The symmetry employed for this shelxl refinement is uniquely defined
by the following loop, which should always be used as a source of
symmetry information in preference to the above space-group names.
They are only intended as comments.
;
_olex2_refinement_description
;
1. Uiso/Uaniso restraints and constraints
Uiso(Zn4) = Uiso(Zn2) = Uiso(Zn3)
2. Others
 1*[Sof(Zn1)]+1*[Sof(Zn3)]+1*[Sof(Zn4)]+1*[Sof(Zn2)]=1.068 with esd of 0.002
;

loop_
_space_group_symop_operation_xyz
'x, y, z'
'-y, x-y, z'
'-x+y, -x, z'
'y, x, -z+1/2'
'x-y, -y, -z+1/2'
'-x, -x+y, -z+1/2'
'x+2/3, y+1/3, z+1/3'
'-y+2/3, x-y+1/3, z+1/3'
'-x+y+2/3, -x+1/3, z+1/3'
'y+2/3, x+1/3, -z+5/6'
'x-y+2/3, -y+1/3, -z+5/6'
'-x+2/3, -x+y+1/3, -z+5/6'
'x+1/3, y+2/3, z+2/3'
'-y+1/3, x-y+2/3, z+2/3'
'-x+y+1/3, -x+2/3, z+2/3'
'y+1/3, x+2/3, -z+7/6'
'x-y+1/3, -y+2/3, -z+7/6'
'-x+1/3, -x+y+2/3, -z+7/6'
'-x, -y, -z'
'y, -x+y, -z'
'x-y, x, -z'
'-y, -x, z-1/2'
'-x+y, y, z-1/2'
'x, x-y, z-1/2'
'-x+2/3, -y+1/3, -z+1/3'
'y+2/3, -x+y+1/3, -z+1/3'
'x-y+2/3, x+1/3, -z+1/3'
'-y+2/3, -x+1/3, z-1/6'
'-x+y+2/3, y+1/3, z-1/6'
'x+2/3, x-y+1/3, z-1/6'
'-x+1/3, -y+2/3, -z+2/3'
'y+1/3, -x+y+2/3, -z+2/3'
'x-y+1/3, x+2/3, -z+2/3'
'-y+1/3, -x+2/3, z+1/6'
'-x+y+1/3, y+2/3, z+1/6'
'x+1/3, x-y+2/3, z+1/6'

loop_
_atom_site_label
_atom_site_type_symbol
_atom_site_fract_x
_atom_site_fract_y
_atom_site_fract_z
_atom_site_U_iso_or_equiv
_atom_site_adp_type
_atom_site_occupancy
_atom_site_site_symmetry_order
_atom_site_calc_flag
_atom_site_refinement_flags_posn
_atom_site_refinement_flags_adp
_atom_site_refinement_flags_occupancy
_atom_site_disorder_assembly
_atom_site_disorder_group
Sb1 Sb 0.63882(15) 0.0000 0.2500 0.0246(6) Uani 1 2 d S T P . .
Sb2 Sb 0.6667 0.3333 0.19863(19) 0.0184(6) Uani 1 3 d S T P . .
Zn1 Zn 0.8333(2) 0.2548(2) 0.2349(3) 0.0266(9) Uani 0.890(7) 1 d . . . A 1
Zn3 Zn 0.904(2) 0.395(2) 0.239(3) 0.018(5) Uiso 0.075(4) 1 d . . . A 2
Zn4 Zn 0.780(2) 0.198(2) 0.086(2) 0.018(5) Uiso 0.080(5) 1 d . . . A 2
Zn2 Zn 0.926(7) 0.364(7) 0.353(8) 0.018(5) Uiso 0.024(5) 1 d . . . A 2

loop_
_atom_site_aniso_label
_atom_site_aniso_U_11
_atom_site_aniso_U_22
_atom_site_aniso_U_33
_atom_site_aniso_U_23
_atom_site_aniso_U_13
_atom_site_aniso_U_12
Sb1 0.0303(9) 0.0202(10) 0.0199(15) -0.0012(7) -0.0006(4) 0.0101(5)
Sb2 0.0197(8) 0.0197(8) 0.0159(16) 0.000 0.000 0.0098(4)
Zn1 0.0253(14) 0.0283(15) 0.032(2) -0.0047(11) -0.0028(10) 0.0180(11)

loop_
_atom_type_symbol
_atom_type_description
_atom_type_scat_dispersion_real
_atom_type_scat_dispersion_imag
_atom_type_scat_source
Zn Zn 0.3242 0.9375 'International Tables Vol C Tables 4.2.6.8 and 6.1.1.4'
Sb Sb -1.0547 1.0104 'International Tables Vol C Tables 4.2.6.8 and 6.1.1.4'

loop_
_geom_angle_atom_site_label_1
_geom_angle_atom_site_label_2
_geom_angle_atom_site_label_3
_geom_angle
_geom_angle_site_symmetry_1
_geom_angle_site_symmetry_3
Zn1 Sb1 Zn1 129.60(13) 32 30_445
Zn3 Sb1 Zn3 103.6(9) 3_665 30_445
Zn3 Sb1 Zn3 46.2(12) 4_545 3_665
Zn3 Sb1 Zn3 103.6(9) 4_545 32
Zn3 Sb1 Zn3 174.5(10) 30_445 32
Zn3 Sb1 Zn3 81.6(11) 4_545 30_445
Zn3 Sb1 Zn3 81.6(11) 3_665 32
Zn3 Sb1 Zn4 169.7(8) 4_545 25_655
Zn3 Sb1 Zn4 69.4(9) 3_665 8_545
Zn3 Sb1 Zn4 116.3(8) 32 18_654
Zn3 Sb1 Zn4 67.2(8) 32 8_545
Zn3 Sb1 Zn4 169.7(8) 3_665 35_645
Zn3 Sb1 Zn4 124.0(8) 3_665 25_655
Zn3 Sb1 Zn4 47.0(10) 4_545 8_545
Zn3 Sb1 Zn4 69.4(9) 4_545 18_654
Zn3 Sb1 Zn4 116.3(8) 30_445 8_545
Zn3 Sb1 Zn4 47.0(10) 3_665 18_654
Zn3 Sb1 Zn4 67.2(8) 30_445 18_654
Zn3 Sb1 Zn4 124.0(8) 4_545 35_645
Zn4 Sb1 Zn3 106.0(8) 25_655 30_445
Zn4 Sb1 Zn3 69.1(8) 25_655 32
Zn4 Sb1 Zn3 69.1(8) 35_645 30_445
Zn4 Sb1 Zn3 106.0(8) 35_645 32
Zn4 Sb1 Zn4 106.6(8) 35_645 8_545
Zn4 Sb1 Zn4 65.9(10) 25_655 35_645
Zn4 Sb1 Zn4 131.0(5) 25_655 8_545
Zn4 Sb1 Zn4 131.0(5) 35_645 18_654
Zn4 Sb1 Zn4 111.7(11) 18_654 8_545
Zn4 Sb1 Zn4 106.6(8) 25_655 18_654
Zn2 Sb1 Zn3 109(3) 32 4_545
Zn2 Sb1 Zn3 76(3) 30_445 4_545
Zn2 Sb1 Zn3 162(4) 32 30_445
Zn2 Sb1 Zn3 109(3) 30_445 3_665
Zn2 Sb1 Zn3 17(4) 32 32
Zn2 Sb1 Zn3 76(3) 32 3_665
Zn2 Sb1 Zn3 162(4) 30_445 32
Zn2 Sb1 Zn3 17(4) 30_445 30_445
Zn2 Sb1 Zn4 61(4) 32 25_655
Zn2 Sb1 Zn4 102(4) 30_445 8_545
Zn2 Sb1 Zn4 61(4) 30_445 35_645
Zn2 Sb1 Zn4 113(3) 30_445 25_655
Zn2 Sb1 Zn4 102(4) 32 18_654
Zn2 Sb1 Zn4 113(3) 32 35_645
Zn2 Sb1 Zn4 81(4) 32 8_545
Zn2 Sb1 Zn4 81(4) 30_445 18_654
Zn2 Sb1 Zn2 174(6) 30_445 32
Sb2 Sb2 Zn4 61.8(6) 16_544 .
Sb2 Sb2 Zn4 60.7(5) 16_544 17_554
Sb2 Sb2 Zn4 61.8(6) 16_544 2_655
Sb2 Sb2 Zn4 61.8(6) 16_544 3_665
Sb2 Sb2 Zn4 60.7(5) 16_544 16_544
Zn1 Sb2 Sb2 99.73(9) 3_665 16_544
Zn1 Sb2 Sb2 99.73(9) 2_655 16_544
Zn1 Sb2 Sb2 99.73(9) . 16_544
Zn1 Sb2 Zn1 117.20(5) 3_665 2_655
Zn1 Sb2 Zn1 117.20(5) . 2_655
Zn1 Sb2 Zn1 117.20(5) . 3_665
Zn3 Sb2 Sb2 101.0(8) 3_665 16_544
Zn3 Sb2 Sb2 101.0(8) . 16_544
Zn3 Sb2 Sb2 101.0(8) 2_655 16_544
Zn3 Sb2 Zn3 116.4(5) 3_665 2_655
Zn3 Sb2 Zn3 116.4(5) . 2_655
Zn3 Sb2 Zn3 116.4(5) . 3_665
Zn3 Sb2 Zn4 60.4(8) 2_655 2_655
Zn3 Sb2 Zn4 80.3(8) . 2_655
Zn3 Sb2 Zn4 60.4(8) . .
Zn3 Sb2 Zn4 159.1(9) 2_655 .
Zn3 Sb2 Zn4 137.2(8) 3_665 17_554
Zn3 Sb2 Zn4 159.1(9) . 3_665
Zn3 Sb2 Zn4 44.0(9) 2_655 16_544
Zn3 Sb2 Zn4 60.4(8) 3_665 3_665
Zn3 Sb2 Zn4 44.0(9) . 17_554
Zn3 Sb2 Zn4 80.3(8) 2_655 3_665
Zn3 Sb2 Zn4 105.4(7) 2_655 17_554
Zn3 Sb2 Zn4 80.3(8) 3_665 .
Zn3 Sb2 Zn4 159.1(9) 3_665 2_655
Zn3 Sb2 Zn4 137.2(8) . 16_544
Zn3 Sb2 Zn4 105.4(7) 3_665 16_544
Zn4 Sb2 Zn4 47.1(9) 3_665 16_544
Zn4 Sb2 Zn4 56.9(9) 2_655 16_544
Zn4 Sb2 Zn4 47.1(9) 2_655 17_554
Zn4 Sb2 Zn4 99.5(7) . 2_655
Zn4 Sb2 Zn4 122.2(4) . 16_544
Zn4 Sb2 Zn4 98.1(7) 16_544 17_554
Zn4 Sb2 Zn4 122.2(4) 3_665 17_554
Zn4 Sb2 Zn4 99.5(7) . 3_665
Zn4 Sb2 Zn4 99.5(7) 2_655 3_665
Zn4 Sb2 Zn4 56.9(9) . 17_554
Sb1 Zn1 Sb1 106.27(10) 33_545 .
Sb1 Zn1 Sb1 99.40(8) 33_545 25_655
Sb1 Zn1 Sb1 121.58(9) 25_655 .
Sb1 Zn1 Zn1 117.04(13) 33_545 25_655
Sb2 Zn1 Sb1 123.89(11) . 33_545
Sb2 Zn1 Sb1 115.22(12) . 25_655
Sb2 Zn1 Sb1 92.00(8) . .
Sb2 Zn1 Zn1 118.12(16) . 25_655
Zn1 Zn1 Sb1 60.53(9) 25_655 .
Zn1 Zn1 Sb1 61.04(11) 25_655 25_655
Sb1 Zn3 Sb1 110.9(11) 2_655 33_545
Sb1 Zn3 Sb1 98.3(8) 33_545 25_655
Sb1 Zn3 Sb1 110.6(10) 2_655 25_655
Sb1 Zn3 Sb2 97.9(8) 2_655 .
Sb1 Zn3 Zn4 138.2(15) 2_655 .
Sb1 Zn3 Zn4 111.6(9) 25_655 9_665
Sb1 Zn3 Zn4 56.4(7) 33_545 25_655
Sb1 Zn3 Zn4 110.1(10) 33_545 .
Sb1 Zn3 Zn4 160.0(11) 2_655 25_655
Sb1 Zn3 Zn4 55.4(8) 25_655 .
Sb1 Zn3 Zn4 60.8(7) 25_655 25_655
Sb1 Zn3 Zn4 53.1(8) 33_545 9_665
Sb1 Zn3 Zn4 58.1(7) 2_655 9_665
Sb1 Zn3 Zn2 30.2(18) 2_655 33_545
Sb2 Zn3 Sb1 122.6(11) . 33_545
Sb2 Zn3 Sb1 116.8(12) . 25_655
Sb2 Zn3 Zn4 102.1(9) . 25_655
Sb2 Zn3 Zn4 131.2(12) . 9_665
Sb2 Zn3 Zn4 65.5(8) . .
Zn3 Zn3 Sb1 68.8(16) 6_765 33_545
Zn3 Zn3 Sb1 66.9(6) 6_765 2_655
Zn3 Zn3 Sb1 68.3(14) 6_765 25_655
Zn3 Zn3 Sb2 164.4(8) 6_765 .
Zn3 Zn3 Zn4 44.4(16) 6_765 9_665
Zn3 Zn3 Zn4 94(2) 6_765 17_554
Zn3 Zn3 Zn4 93.2(6) 6_765 25_655
Zn3 Zn3 Zn4 123.2(18) 6_765 .
Zn3 Zn3 Zn2 89(2) 6_765 33_545
Zn3 Zn3 Zn2 42(3) 6_765 6_765
Zn4 Zn3 Sb1 62.6(10) 17_554 25_655
Zn4 Zn3 Sb1 158.8(14) 17_554 33_545
Zn4 Zn3 Sb1 71.0(10) 17_554 2_655
Zn4 Zn3 Sb2 76.9(11) 17_554 .
Zn4 Zn3 Zn4 54.5(10) . 25_655
Zn4 Zn3 Zn4 114.7(16) 17_554 25_655
Zn4 Zn3 Zn4 106.4(10) 9_665 25_655
Zn4 Zn3 Zn4 68.0(13) 17_554 .
Zn4 Zn3 Zn4 159.7(12) . 9_665
Zn4 Zn3 Zn4 122.7(14) 17_554 9_665
Zn4 Zn3 Zn2 64(3) 17_554 6_765
Zn4 Zn3 Zn2 88(3) 17_554 33_545
Zn2 Zn3 Sb1 86(2) 6_765 2_655
Zn2 Zn3 Sb1 29(2) 6_765 25_655
Zn2 Zn3 Sb1 15(3) . 33_545
Zn2 Zn3 Sb1 95(3) 6_765 33_545
Zn2 Zn3 Sb1 103(3) 33_545 33_545
Zn2 Zn3 Sb1 102(3) . 2_655
Zn2 Zn3 Sb1 113(3) . 25_655
Zn2 Zn3 Sb1 140(2) 33_545 25_655
Zn2 Zn3 Sb2 114(3) . .
Zn2 Zn3 Sb2 77.9(19) 33_545 .
Zn2 Zn3 Sb2 137(3) 6_765 .
Zn2 Zn3 Zn3 74(3) . 6_765
Zn2 Zn3 Zn4 140(2) 33_545 .
Zn2 Zn3 Zn4 69(3) . 25_655
Zn2 Zn3 Zn4 168(3) . 17_554
Zn2 Zn3 Zn4 157(3) 33_545 25_655
Zn2 Zn3 Zn4 84(3) 6_765 .
Zn2 Zn3 Zn4 47(3) . 9_665
Zn2 Zn3 Zn4 61(2) 33_545 9_665
Zn2 Zn3 Zn4 120(3) . .
Zn2 Zn3 Zn4 80(2) 6_765 25_655
Zn2 Zn3 Zn4 87(3) 6_765 9_665
Zn2 Zn3 Zn2 107(5) . 6_765
Zn2 Zn3 Zn2 115.8(14) 6_765 33_545
Zn2 Zn3 Zn2 89(3) . 33_545
Sb1 Zn4 Sb1 94.0(7) 15_654 .
Sb1 Zn4 Sb1 110.1(9) 25_655 15_654
Sb1 Zn4 Sb1 122.4(10) 25_655 .
Sb1 Zn4 Sb2 86.2(8) 15_654 16_544
Sb1 Zn4 Sb2 110.5(9) 25_655 16_544
Sb1 Zn4 Sb2 83.3(7) . .
Sb1 Zn4 Sb2 111.5(8) 25_655 .
Sb1 Zn4 Sb2 132.0(8) 15_654 .
Sb1 Zn4 Sb2 123.0(8) . 16_544
Sb1 Zn4 Zn3 61.1(8) 25_655 .
Sb1 Zn4 Zn3 170.6(12) 15_654 .
Sb1 Zn4 Zn4 67.8(9) 25_655 25_655
Sb1 Zn4 Zn4 129.1(17) 15_654 17_554
Sb1 Zn4 Zn4 57.0(5) 25_655 17_554
Sb1 Zn4 Zn2 100.5(17) 25_655 25_655
Sb1 Zn4 Zn2 27.7(19) 15_654 25_655
Sb2 Zn4 Sb2 57.5(4) . 16_544
Zn3 Zn4 Sb1 70.7(10) 17_554 25_655
Zn3 Zn4 Sb1 93.9(11) . .
Zn3 Zn4 Sb1 62.0(10) 17_554 15_654
Zn3 Zn4 Sb1 156.0(13) 17_554 .
Zn3 Zn4 Sb2 59.1(9) 17_554 16_544
Zn3 Zn4 Sb2 54.1(7) . .
Zn3 Zn4 Sb2 111.9(12) 17_554 .
Zn3 Zn4 Sb2 93.7(9) . 16_544
Zn3 Zn4 Zn3 110.0(13) 17_554 .
Zn3 Zn4 Zn4 44.3(10) . 17_554
Zn3 Zn4 Zn4 133.0(16) 17_554 25_655
Zn3 Zn4 Zn4 67.7(13) 17_554 17_554
Zn3 Zn4 Zn4 106.4(19) 17_554 18_654
Zn3 Zn4 Zn2 80(2) 17_554 25_655
Zn3 Zn4 Zn2 151.6(19) . 25_655
Zn3 Zn4 Zn2 59(3) 17_554 14_644
Zn4 Zn4 Sb1 54.6(9) 25_655 .
Zn4 Zn4 Sb1 114.1(12) 25_655 15_654
Zn4 Zn4 Sb1 176.3(14) 18_654 25_655
Zn4 Zn4 Sb1 61.2(10) 18_654 .
Zn4 Zn4 Sb1 135.9(16) 17_554 .
Zn4 Zn4 Sb1 69.8(11) 18_654 15_654
Zn4 Zn4 Sb2 67.1(8) 18_654 .
Zn4 Zn4 Sb2 159.3(16) 25_655 16_544
Zn4 Zn4 Sb2 65.8(8) 18_654 16_544
Zn4 Zn4 Sb2 103.0(15) 25_655 .
Zn4 Zn4 Sb2 61.0(7) 17_554 16_544
Zn4 Zn4 Sb2 62.1(7) 17_554 .
Zn4 Zn4 Zn3 118.6(15) 18_654 .
Zn4 Zn4 Zn3 67.0(12) 25_655 .
Zn4 Zn4 Zn4 115.7(19) 18_654 25_655
Zn4 Zn4 Zn4 119.95(11) 18_654 17_554
Zn4 Zn4 Zn4 105.2(15) 25_655 17_554
Zn4 Zn4 Zn2 81.1(17) 18_654 25_655
Zn4 Zn4 Zn2 145(2) 17_554 25_655
Zn4 Zn4 Zn2 86(2) 25_655 25_655
Zn2 Zn4 Sb1 120(2) 14_644 .
Zn2 Zn4 Sb1 31(2) 14_644 25_655
Zn2 Zn4 Sb1 79(2) 14_644 15_654
Zn2 Zn4 Sb1 77.4(19) 25_655 .
Zn2 Zn4 Sb2 147.9(18) 25_655 .
Zn2 Zn4 Sb2 142(2) 14_644 .
Zn2 Zn4 Sb2 114(2) 25_655 16_544
Zn2 Zn4 Sb2 116(2) 14_644 16_544
Zn2 Zn4 Zn3 92(2) 14_644 .
Zn2 Zn4 Zn4 149(3) 14_644 18_654
Zn2 Zn4 Zn4 81.5(19) 14_644 17_554
Zn2 Zn4 Zn4 74(3) 14_644 25_655
Zn2 Zn4 Zn2 70(3) 14_644 25_655
Sb1 Zn2 Sb1 142(5) 33_545 2_655
Sb1 Zn2 Zn3 73(3) 33_545 32
Sb1 Zn2 Zn3 148(7) 33_545 .
Sb1 Zn2 Zn3 101(4) 33_545 6_765
Sb1 Zn2 Zn4 71(3) 33_545 25_655
Sb1 Zn2 Zn4 87(4) 33_545 9_665
Sb1 Zn2 Zn4 74(4) 33_545 33_545
Sb1 Zn2 Zn2 3(3) 33_545 10_545
Sb1 Zn2 Zn2 87(4) 33_545 32
Sb1 Zn2 Zn2 108(4) 33_545 6_765
Sb1 Zn2 Zn2 148(7) 33_545 33_545
Zn3 Zn2 Sb1 140(3) 32 2_655
Zn3 Zn2 Sb1 51(2) . 2_655
Zn3 Zn2 Sb1 52.3(18) 6_765 2_655
Zn3 Zn2 Zn3 64(4) . 6_765
Zn3 Zn2 Zn3 112(4) . 32
Zn3 Zn2 Zn3 162(5) 6_765 32
Zn3 Zn2 Zn4 95(3) 6_765 25_655
Zn3 Zn2 Zn4 67(2) 32 25_655
Zn3 Zn2 Zn4 82(4) . 25_655
Zn3 Zn2 Zn4 138(4) . 33_545
Zn3 Zn2 Zn4 57(2) 6_765 9_665
Zn3 Zn2 Zn4 116(4) 6_765 33_545
Zn3 Zn2 Zn4 79(3) 32 33_545
Zn3 Zn2 Zn4 104(4) . 9_665
Zn3 Zn2 Zn2 147(7) . 10_545
Zn3 Zn2 Zn2 77(4) 6_765 33_545
Zn3 Zn2 Zn2 136(4) 32 6_765
Zn3 Zn2 Zn2 86(5) . 32
Zn3 Zn2 Zn2 76(2) 32 10_545
Zn3 Zn2 Zn2 135(6) 6_765 32
Zn3 Zn2 Zn2 60(3) . 33_545
Zn3 Zn2 Zn2 30.2(19) 32 32
Zn3 Zn2 Zn2 98(3) 6_765 10_545
Zn3 Zn2 Zn2 44(3) . 6_765
Zn3 Zn2 Zn2 29.1(19) 6_765 6_765
Zn3 Zn2 Zn2 117(2) 32 33_545
Zn4 Zn2 Sb1 56.6(17) 9_665 2_655
Zn4 Zn2 Sb1 130(4) 25_655 2_655
Zn4 Zn2 Sb1 94(2) 33_545 2_655
Zn4 Zn2 Zn3 138(5) 9_665 32
Zn4 Zn2 Zn4 59(2) 9_665 33_545
Zn4 Zn2 Zn4 141(3) 9_665 25_655
Zn4 Zn2 Zn4 137(3) 25_655 33_545
Zn4 Zn2 Zn2 72(2) 25_655 6_765
Zn4 Zn2 Zn2 168(6) 9_665 32
Zn4 Zn2 Zn2 64(3) 9_665 33_545
Zn4 Zn2 Zn2 86(3) 9_665 6_765
Zn4 Zn2 Zn2 84(3) 9_665 10_545
Zn4 Zn2 Zn2 46(3) 25_655 32
Zn4 Zn2 Zn2 141(5) 25_655 33_545
Zn2 Zn2 Sb1 130(4) 32 2_655
Zn2 Zn2 Sb1 25(2) 33_545 2_655
Zn2 Zn2 Sb1 62.6(17) 6_765 2_655
Zn2 Zn2 Sb1 139.1(16) 10_545 2_655
Zn2 Zn2 Zn4 73(3) 10_545 25_655
Zn2 Zn2 Zn4 145(4) 6_765 33_545
Zn2 Zn2 Zn4 109(4) 32 33_545
Zn2 Zn2 Zn4 78(4) 33_545 33_545
Zn2 Zn2 Zn4 73(4) 10_545 33_545
Zn2 Zn2 Zn2 106(6) 6_765 32
Zn2 Zn2 Zn2 117(2) 33_545 32
Zn2 Zn2 Zn2 146(6) 10_545 33_545
Zn2 Zn2 Zn2 85(4) 6_765 33_545
Zn2 Zn2 Zn2 90(2) 10_545 32
Zn2 Zn2 Zn2 107(3) 10_545 6_765

loop_
_geom_bond_atom_site_label_1
_geom_bond_atom_site_label_2
_geom_bond_distance
_geom_bond_site_symmetry_2
Sb1 Zn1 2.611(3) 30_445
Sb1 Zn1 2.611(3) 32
Sb1 Zn3 2.67(3) 32
Sb1 Zn3 2.50(2) 3_665
Sb1 Zn3 2.50(2) 4_545
Sb1 Zn3 2.67(3) 30_445
Sb1 Zn4 2.52(2) 25_655
Sb1 Zn4 2.52(2) 35_645
Sb1 Zn4 2.67(3) 18_654
Sb1 Zn4 2.67(3) 8_545
Sb1 Zn2 1.31(8) 32
Sb1 Zn2 1.31(8) 30_445
Sb2 Sb2 2.774(5) 16_544
Sb2 Zn1 2.581(2) .
Sb2 Zn1 2.581(2) 2_655
Sb2 Zn1 2.581(2) 3_665
Sb2 Zn3 2.55(3) .
Sb2 Zn3 2.55(3) 3_665
Sb2 Zn3 2.55(3) 2_655
Sb2 Zn4 2.87(2) .
Sb2 Zn4 2.90(2) 16_544
Sb2 Zn4 2.90(2) 17_554
Sb2 Zn4 2.87(2) 2_655
Sb2 Zn4 2.87(2) 3_665
Zn1 Sb1 2.698(3) 25_655
Zn1 Sb1 2.611(3) 33_545
Zn1 Zn1 2.640(5) 25_655
Zn3 Sb1 2.67(3) 33_545
Zn3 Sb1 2.68(3) 25_655
Zn3 Sb1 2.50(2) 2_655
Zn3 Zn3 1.96(5) 6_765
Zn3 Zn4 2.07(4) 17_554
Zn3 Zn4 2.96(3) 25_655
Zn3 Zn4 2.74(4) .
Zn3 Zn4 2.95(4) 9_665
Zn3 Zn2 2.11(8) 6_765
Zn3 Zn2 1.47(10) .
Zn3 Zn2 2.53(8) 33_545
Zn4 Sb1 2.52(2) 25_655
Zn4 Sb1 2.67(3) 15_654
Zn4 Sb2 2.90(2) 16_544
Zn4 Zn3 2.07(4) 17_554
Zn4 Zn4 2.61(5) 25_655
Zn4 Zn4 2.30(4) 18_654
Zn4 Zn4 2.74(4) 17_554
Zn4 Zn2 2.79(9) 25_655
Zn4 Zn2 2.22(8) 14_644
Zn2 Sb1 3.15(8) 2_655
Zn2 Sb1 1.31(8) 33_545
Zn2 Zn3 2.11(8) 6_765
Zn2 Zn3 2.53(8) 32
Zn2 Zn4 2.22(8) 9_665
Zn2 Zn4 2.79(9) 25_655
Zn2 Zn4 2.94(10) 33_545
Zn2 Zn2 2.92(8) 33_545
Zn2 Zn2 2.92(8) 32
Zn2 Zn2 2.89(19) 6_765
Zn2 Zn2 2.62(16) 10_545

loop_
_geom_torsion_atom_site_label_1
_geom_torsion_atom_site_label_2
_geom_torsion_atom_site_label_3
_geom_torsion_atom_site_label_4
_geom_torsion
_geom_torsion_site_symmetry_1
_geom_torsion_site_symmetry_4
Sb1 Zn3 Zn2 Sb1 -128(10) 2_655 33_545
Sb1 Zn3 Zn2 Sb1 128(10) 33_545 2_655
Sb1 Zn3 Zn2 Sb1 -9(12) 25_655 33_545
Sb1 Zn3 Zn2 Sb1 119(2) 25_655 2_655
Sb1 Zn3 Zn2 Zn3 -94(12) 33_545 32
Sb1 Zn3 Zn2 Zn3 -61.6(17) 2_655 6_765
Sb1 Zn3 Zn2 Zn3 -103(4) 25_655 32
Sb1 Zn3 Zn2 Zn3 67(10) 33_545 6_765
Sb1 Zn3 Zn2 Zn3 57(2) 25_655 6_765
Sb1 Zn3 Zn2 Zn3 138(3) 2_655 32
Sb1 Zn3 Zn2 Zn4 98(3) 25_655 9_665
Sb1 Zn3 Zn2 Zn4 167(16) 33_545 33_545
Sb1 Zn3 Zn2 Zn4 -21(4) 2_655 9_665
Sb1 Zn3 Zn2 Zn4 -33(10) 33_545 25_655
Sb1 Zn3 Zn2 Zn4 157(4) 25_655 33_545
Sb1 Zn3 Zn2 Zn4 -43(2) 25_655 25_655
Sb1 Zn3 Zn2 Zn4 108(12) 33_545 9_665
Sb1 Zn3 Zn2 Zn4 39(6) 2_655 33_545
Sb1 Zn3 Zn2 Zn4 -161.4(12) 2_655 25_655
Sb1 Zn3 Zn2 Zn2 -123(5) 2_655 10_545
Sb1 Zn3 Zn2 Zn2 153(2) 2_655 32
Sb1 Zn3 Zn2 Zn2 156(11) 33_545 33_545
Sb1 Zn3 Zn2 Zn2 6(6) 33_545 10_545
Sb1 Zn3 Zn2 Zn2 -88.4(16) 25_655 32
Sb1 Zn3 Zn2 Zn2 -4(6) 25_655 10_545
Sb1 Zn3 Zn2 Zn2 147(3) 25_655 33_545
Sb1 Zn3 Zn2 Zn2 39(12) 33_545 6_765
Sb1 Zn3 Zn2 Zn2 -79(12) 33_545 32
Sb1 Zn3 Zn2 Zn2 30(3) 25_655 6_765
Sb1 Zn3 Zn2 Zn2 27.8(14) 2_655 33_545
Sb1 Zn3 Zn2 Zn2 -89(3) 2_655 6_765
Sb2 Zn3 Zn2 Sb1 -104(2) . 2_655
Sb2 Zn3 Zn2 Sb1 127(10) . 33_545
Sb2 Zn3 Zn2 Zn3 33(5) . 32
Sb2 Zn3 Zn2 Zn3 -165.9(13) . 6_765
Sb2 Zn3 Zn2 Zn4 -66(6) . 33_545
Sb2 Zn3 Zn2 Zn4 94(2) . 25_655
Sb2 Zn3 Zn2 Zn4 -125(2) . 9_665
Sb2 Zn3 Zn2 Zn2 133(4) . 10_545
Sb2 Zn3 Zn2 Zn2 167(4) . 6_765
Sb2 Zn3 Zn2 Zn2 -76(3) . 33_545
Sb2 Zn3 Zn2 Zn2 49(3) . 32
Zn3 Zn3 Zn2 Sb1 61.6(17) 6_765 2_655
Zn3 Zn3 Zn2 Sb1 -67(10) 6_765 33_545
Zn3 Zn3 Zn2 Zn3 -161(4) 6_765 32
Zn3 Zn3 Zn2 Zn4 100(6) 6_765 33_545
Zn3 Zn3 Zn2 Zn4 41(2) 6_765 9_665
Zn3 Zn3 Zn2 Zn4 -99.8(18) 6_765 25_655
Zn3 Zn3 Zn2 Zn2 89(2) 6_765 33_545
Zn3 Zn3 Zn2 Zn2 -61(4) 6_765 10_545
Zn3 Zn3 Zn2 Zn2 -146(3) 6_765 32
Zn3 Zn3 Zn2 Zn2 -27(4) 6_765 6_765
Zn4 Zn3 Zn2 Sb1 51(17) 17_554 2_655
Zn4 Zn3 Zn2 Sb1 161.4(12) 25_655 2_655
Zn4 Zn3 Zn2 Sb1 53(12) . 33_545
Zn4 Zn3 Zn2 Sb1 -77(23) 17_554 33_545
Zn4 Zn3 Zn2 Sb1 -108(12) 9_665 33_545
Zn4 Zn3 Zn2 Sb1 21(4) 9_665 2_655
Zn4 Zn3 Zn2 Sb1 33(10) 25_655 33_545
Zn4 Zn3 Zn2 Sb1 -179(3) . 2_655
Zn4 Zn3 Zn2 Zn3 -41(5) . 32
Zn4 Zn3 Zn2 Zn3 -61(3) 25_655 32
Zn4 Zn3 Zn2 Zn3 -10(19) 17_554 6_765
Zn4 Zn3 Zn2 Zn3 158(6) 9_665 32
Zn4 Zn3 Zn2 Zn3 99.8(18) 25_655 6_765
Zn4 Zn3 Zn2 Zn3 -41(2) 9_665 6_765
Zn4 Zn3 Zn2 Zn3 -171(15) 17_554 32
Zn4 Zn3 Zn2 Zn3 120(2) . 6_765
Zn4 Zn3 Zn2 Zn4 31(20) 17_554 9_665
Zn4 Zn3 Zn2 Zn4 141(4) 25_655 9_665
Zn4 Zn3 Zn2 Zn4 -140(4) . 33_545
Zn4 Zn3 Zn2 Zn4 -110(18) 17_554 25_655
Zn4 Zn3 Zn2 Zn4 90(19) 17_554 33_545
Zn4 Zn3 Zn2 Zn4 59(5) 9_665 33_545
Zn4 Zn3 Zn2 Zn4 -160(6) 25_655 33_545
Zn4 Zn3 Zn2 Zn4 160.7(18) . 9_665
Zn4 Zn3 Zn2 Zn4 20(3) . 25_655
Zn4 Zn3 Zn2 Zn4 -141(4) 9_665 25_655
Zn4 Zn3 Zn2 Zn2 -151(4) . 33_545
Zn4 Zn3 Zn2 Zn2 92(4) . 6_765
Zn4 Zn3 Zn2 Zn2 -156(17) 17_554 32
Zn4 Zn3 Zn2 Zn2 -46(2) 25_655 32
Zn4 Zn3 Zn2 Zn2 39(4) 25_655 10_545
Zn4 Zn3 Zn2 Zn2 48(4) 9_665 33_545
Zn4 Zn3 Zn2 Zn2 79(17) 17_554 33_545
Zn4 Zn3 Zn2 Zn2 -170.8(16) 25_655 33_545
Zn4 Zn3 Zn2 Zn2 59(6) . 10_545
Zn4 Zn3 Zn2 Zn2 -38(16) 17_554 6_765
Zn4 Zn3 Zn2 Zn2 -26(3) . 32
Zn4 Zn3 Zn2 Zn2 -71(20) 17_554 10_545
Zn4 Zn3 Zn2 Zn2 173(4) 9_665 32
Zn4 Zn3 Zn2 Zn2 -102(6) 9_665 10_545
Zn4 Zn3 Zn2 Zn2 -69(5) 9_665 6_765
Zn4 Zn3 Zn2 Zn2 72(3) 25_655 6_765
Zn2 Zn3 Zn2 Sb1 -27.8(13) 33_545 2_655
Zn2 Zn3 Zn2 Sb1 -39(12) 6_765 33_545
Zn2 Zn3 Zn2 Sb1 -156(11) 33_545 33_545
Zn2 Zn3 Zn2 Sb1 89(3) 6_765 2_655
Zn2 Zn3 Zn2 Zn3 27(4) 6_765 6_765
Zn2 Zn3 Zn2 Zn3 -133(2) 6_765 32
Zn2 Zn3 Zn2 Zn3 110(2) 33_545 32
Zn2 Zn3 Zn2 Zn3 -89(2) 33_545 6_765
Zn2 Zn3 Zn2 Zn4 -72(3) 6_765 25_655
Zn2 Zn3 Zn2 Zn4 69(5) 6_765 9_665
Zn2 Zn3 Zn2 Zn4 128(6) 6_765 33_545
Zn2 Zn3 Zn2 Zn4 -48(4) 33_545 9_665
Zn2 Zn3 Zn2 Zn4 11(6) 33_545 33_545
Zn2 Zn3 Zn2 Zn4 170.8(16) 33_545 25_655
Zn2 Zn3 Zn2 Zn2 -118(3) 6_765 32
Zn2 Zn3 Zn2 Zn2 116.9(18) 6_765 33_545
Zn2 Zn3 Zn2 Zn2 -34(7) 6_765 10_545
Zn2 Zn3 Zn2 Zn2 -150(5) 33_545 10_545
Zn2 Zn3 Zn2 Zn2 -116.9(18) 33_545 6_765
Zn2 Zn3 Zn2 Zn2 125(2) 33_545 32
